data_4306612
loop_
_publ_author_name
'Andrian P. Milanov'
'Roland A. Fischer'
'Anjana Devi'

_publ_contact_author
;
        Anjana Devi
        Department of Inorganic Chemistry II
        Ruhr-University Bochum
        Universitaetsstr. 150
        44801 Bochum
        Germany
;
_publ_contact_author_email anjana.devi@ruhr-uni-bochum.de
_publ_contact_author_fax '049 234 321-4174'
_publ_contact_author_phone '049 234 32-24150'
_publ_section_title
;
Synthesis, Characterization, and Thermal Properties of Homoleptic
Rare-Earth Guanidinates: Promising Precursors for MOCVD and ALD of
Rare-Earth Oxide Thin Films
;
_journal_name_full 'Inorganic Chemistry'
_journal_page_first 11405
_journal_page_last 11416
_journal_paper_doi 10.1021/ic801432b
_journal_volume 47
_journal_year 2008
_chemical_formula_sum 'C27 H60 Dy N9'
_chemical_formula_weight 673.34
_chemical_name_common 'Dy(^i^PrN)~2~CNMe~2~ (1c)'
_chemical_name_systematic
; 
 ? 
;
_space_group_IT_number 2
_symmetry_cell_setting triclinic
_symmetry_space_group_name_Hall '-P 1'
_symmetry_space_group_name_H-M 'P -1'
_atom_sites_solution_hydrogens geom
_atom_sites_solution_primary direct
_atom_sites_solution_secondary difmap
_audit_creation_method SHELXL-97
_cell_angle_alpha 91.639(2)
_cell_angle_beta 95.779(2)
_cell_angle_gamma 115.322(3)
_cell_formula_units_Z 2
_cell_length_a 10.7312(3)
_cell_length_b 11.2048(3)
_cell_length_c 16.1286(5)
_cell_measurement_reflns_used 10547
_cell_measurement_temperature 113(2)
_cell_measurement_theta_max 27.499
_cell_measurement_theta_min 2.535
_cell_volume 1738.53(10)
_computing_cell_refinement 'CrysAlis RED 1.171.13, Oxford Diffraction'
_computing_data_collection 'CrysAlis CCD 1.171.13, Oxford Diffraction'
_computing_data_reduction 'CrysAlis RED 1.171.13, Oxford Diffraction'
_computing_molecular_graphics SHELXL-97
_computing_publication_material SHELXL-97
_computing_structure_refinement 'SHELXL-97 (Sheldrick, 1997)'
_computing_structure_solution 'SHELXS-97 (Sheldrick, 1990)'
_diffrn_ambient_temperature 113(2)
_diffrn_measured_fraction_theta_full 0.996
_diffrn_measured_fraction_theta_max 0.996
_diffrn_measurement_device_type 'Sapphire2-CCD, Oxford Diffraction'
_diffrn_measurement_method '560 images at 1.0 deg. in \w and 15 sec.'
_diffrn_radiation_monochromator graphite
_diffrn_radiation_source 'Enhance (Mo) X-ray Source'
_diffrn_radiation_type MoK\a
_diffrn_radiation_wavelength 0.71073
_diffrn_reflns_av_R_equivalents 0.0249
_diffrn_reflns_av_sigmaI/netI 0.0382
_diffrn_reflns_limit_h_max 12
_diffrn_reflns_limit_h_min -12
_diffrn_reflns_limit_k_max 13
_diffrn_reflns_limit_k_min -13
_diffrn_reflns_limit_l_max 19
_diffrn_reflns_limit_l_min -18
_diffrn_reflns_number 13788
_diffrn_reflns_theta_full 25.00
_diffrn_reflns_theta_max 25.00
_diffrn_reflns_theta_min 2.60
_exptl_absorpt_coefficient_mu 2.177
_exptl_absorpt_correction_T_max 0.660
_exptl_absorpt_correction_T_min 0.600
_exptl_absorpt_correction_type empirical
_exptl_absorpt_process_details sadabs
_exptl_crystal_colour colourless
_exptl_crystal_density_diffrn 1.286
_exptl_crystal_density_method 'not measured'
_exptl_crystal_description prism
_exptl_crystal_F_000 702
_exptl_crystal_size_max 0.25
_exptl_crystal_size_mid 0.22
_exptl_crystal_size_min 0.20
_refine_diff_density_max 1.069
_refine_diff_density_min -0.658
_refine_diff_density_rms 0.076
_refine_ls_extinction_method none
_refine_ls_goodness_of_fit_ref 1.011
_refine_ls_hydrogen_treatment constr
_refine_ls_matrix_type full
_refine_ls_number_parameters 334
_refine_ls_number_reflns 6092
_refine_ls_number_restraints 0
_refine_ls_restrained_S_all 1.011
_refine_ls_R_factor_all 0.0289
_refine_ls_R_factor_gt 0.0219
_refine_ls_shift/su_max 0.001
_refine_ls_shift/su_mean 0.000
_refine_ls_structure_factor_coef Fsqd
_refine_ls_weighting_details 'calc w=1/[\s^2^(Fo^2^)+(0.0231P)^2^+0.0000P] where P=(Fo^2^+2Fc^2^)/3'
_refine_ls_weighting_scheme calc
_refine_ls_wR_factor_gt 0.0456
_refine_ls_wR_factor_ref 0.0485
_reflns_number_gt 5348
_reflns_number_total 6092
_reflns_threshold_expression >2sigma(I)
_cod_data_source_file ic801432b_si_001_3.cif
_cod_data_source_block cvd207a
_cod_original_cell_volume 1738.53(9)
_cod_database_code 4306612

loop_
_symmetry_equiv_pos_as_xyz
'x, y, z'
'-x, -y, -z'

loop_
_atom_site_label
_atom_site_type_symbol
_atom_site_fract_x
_atom_site_fract_y
_atom_site_fract_z
_atom_site_U_iso_or_equiv
_atom_site_adp_type
_atom_site_occupancy
_atom_site_symmetry_multiplicity
_atom_site_calc_flag
_atom_site_refinement_flags
_atom_site_disorder_assembly
_atom_site_disorder_group
Dy1 Dy 0.185564(13) 0.377161(12) 0.245744(8) 0.01682(5) Uani 1 1 d . . .
N1 N 0.2388(2) 0.6064(2) 0.26141(14) 0.0170(5) Uani 1 1 d . . .
N2 N 0.3943(2) 0.5481(2) 0.20948(14) 0.0188(5) Uani 1 1 d . . .
N3 N 0.4461(2) 0.7789(2) 0.22556(16) 0.0274(6) Uani 1 1 d . . .
N4 N 0.0570(2) 0.2860(2) 0.11267(14) 0.0201(5) Uani 1 1 d . . .
N5 N -0.0614(2) 0.2786(2) 0.22140(14) 0.0181(5) Uani 1 1 d . . .
N6 N -0.1916(2) 0.1877(2) 0.08768(14) 0.0246(5) Uani 1 1 d . . .
N7 N 0.2174(2) 0.3275(2) 0.38611(13) 0.0177(5) Uani 1 1 d . . .
N8 N 0.2604(2) 0.2126(2) 0.28476(14) 0.0197(5) Uani 1 1 d . . .
N9 N 0.2855(2) 0.1583(2) 0.42624(15) 0.0248(6) Uani 1 1 d . . .
C1 C 0.3605(3) 0.6446(2) 0.23211(17) 0.0180(6) Uani 1 1 d . . .
C2 C -0.0665(3) 0.2508(2) 0.14016(17) 0.0182(6) Uani 1 1 d . . .
C3 C 0.2553(3) 0.2321(3) 0.36605(17) 0.0186(6) Uani 1 1 d . . .
C10 C 0.1657(3) 0.6914(3) 0.26184(18) 0.0207(6) Uani 1 1 d . . .
H10A H 0.2272 0.7800 0.2437 0.025 Uiso 1 1 calc R . .
C12 C 0.1321(3) 0.7101(3) 0.3490(2) 0.0365(8) Uani 1 1 d . . .
H12A H 0.2183 0.7495 0.3878 0.055 Uiso 1 1 calc R . .
H12B H 0.0706 0.6240 0.3670 0.055 Uiso 1 1 calc R . .
H12C H 0.0858 0.7689 0.3485 0.055 Uiso 1 1 calc R . .
C11 C 0.0329(3) 0.6296(3) 0.2004(2) 0.0341(8) Uani 1 1 d . . .
H11A H 0.0562 0.6184 0.1444 0.051 Uiso 1 1 calc R . .
H11B H -0.0142 0.6877 0.1995 0.051 Uiso 1 1 calc R . .
H11C H -0.0285 0.5431 0.2179 0.051 Uiso 1 1 calc R . .
C20 C 0.5398(3) 0.5718(3) 0.20908(19) 0.0248(7) Uani 1 1 d . . .
H20A H 0.5973 0.6678 0.2028 0.030 Uiso 1 1 calc R . .
C22 C 0.5928(4) 0.5351(5) 0.2906(2) 0.0608(12) Uani 1 1 d . . .
H22A H 0.5844 0.5878 0.3374 0.091 Uiso 1 1 calc R . .
H22B H 0.6905 0.5531 0.2903 0.091 Uiso 1 1 calc R . .
H22C H 0.5377 0.4408 0.2967 0.091 Uiso 1 1 calc R . .
C21 C 0.5513(4) 0.4916(4) 0.1375(2) 0.0553(11) Uani 1 1 d . . .
H21A H 0.5177 0.5163 0.0850 0.083 Uiso 1 1 calc R . .
H21B H 0.4952 0.3974 0.1433 0.083 Uiso 1 1 calc R . .
H21C H 0.6487 0.5086 0.1370 0.083 Uiso 1 1 calc R . .
C31 C 0.4853(3) 0.8715(3) 0.2959(2) 0.0403(9) Uani 1 1 d . . .
H31A H 0.4294 0.8301 0.3405 0.060 Uiso 1 1 calc R . .
H31B H 0.4697 0.9483 0.2800 0.060 Uiso 1 1 calc R . .
H31C H 0.5839 0.9004 0.3158 0.060 Uiso 1 1 calc R . .
C30 C 0.5182(3) 0.8249(3) 0.1539(2) 0.0366(8) Uani 1 1 d . . .
H30A H 0.4829 0.7531 0.1093 0.055 Uiso 1 1 calc R . .
H30B H 0.6179 0.8527 0.1695 0.055 Uiso 1 1 calc R . .
H30C H 0.5030 0.9001 0.1342 0.055 Uiso 1 1 calc R . .
C40 C 0.0776(3) 0.3136(3) 0.02527(17) 0.0221(6) Uani 1 1 d . . .
H40A H -0.0153 0.2853 -0.0085 0.027 Uiso 1 1 calc R . .
C42 C 0.1496(3) 0.2362(3) -0.0094(2) 0.0351(8) Uani 1 1 d . . .
H42A H 0.0937 0.1414 -0.0053 0.053 Uiso 1 1 calc R . .
H42B H 0.2413 0.2640 0.0228 0.053 Uiso 1 1 calc R . .
H42C H 0.1605 0.2532 -0.0681 0.053 Uiso 1 1 calc R . .
C41 C 0.1633(3) 0.4617(3) 0.01948(19) 0.0288(7) Uani 1 1 d . . .
H41A H 0.1157 0.5106 0.0422 0.043 Uiso 1 1 calc R . .
H41B H 0.1740 0.4794 -0.0392 0.043 Uiso 1 1 calc R . .
H41C H 0.2550 0.4901 0.0517 0.043 Uiso 1 1 calc R . .
C50 C -0.1771(3) 0.2068(3) 0.26930(18) 0.0230(6) Uani 1 1 d . . .
H50A H -0.2606 0.1493 0.2293 0.028 Uiso 1 1 calc R . .
C52 C -0.2113(3) 0.3035(3) 0.3183(2) 0.0408(8) Uani 1 1 d . . .
H52A H -0.2352 0.3587 0.2799 0.061 Uiso 1 1 calc R . .
H52B H -0.1305 0.3599 0.3582 0.061 Uiso 1 1 calc R . .
H52C H -0.2902 0.2545 0.3487 0.061 Uiso 1 1 calc R . .
C51 C -0.1396(3) 0.1195(3) 0.32739(19) 0.0354(8) Uani 1 1 d . . .
H51A H -0.1180 0.0574 0.2945 0.053 Uiso 1 1 calc R . .
H51B H -0.2182 0.0697 0.3578 0.053 Uiso 1 1 calc R . .
H51C H -0.0584 0.1749 0.3673 0.053 Uiso 1 1 calc R . .
C60 C -0.2147(3) 0.0888(3) 0.02187(19) 0.0339(8) Uani 1 1 d . . .
H60A H -0.1345 0.0681 0.0246 0.051 Uiso 1 1 calc R . .
H60B H -0.2270 0.1223 -0.0323 0.051 Uiso 1 1 calc R . .
H60C H -0.2983 0.0085 0.0284 0.051 Uiso 1 1 calc R . .
C61 C -0.3030(3) 0.2280(3) 0.0912(2) 0.0307(7) Uani 1 1 d . . .
H61A H -0.2779 0.2954 0.1378 0.046 Uiso 1 1 calc R . .
H61B H -0.3887 0.1510 0.0995 0.046 Uiso 1 1 calc R . .
H61C H -0.3175 0.2648 0.0387 0.046 Uiso 1 1 calc R . .
C70 C 0.2545(3) 0.3955(3) 0.46986(17) 0.0217(6) Uani 1 1 d . . .
H70A H 0.2997 0.3516 0.5070 0.026 Uiso 1 1 calc R . .
C72 C 0.1263(3) 0.3889(3) 0.5063(2) 0.0360(8) Uani 1 1 d . . .
H72A H 0.0602 0.2960 0.5080 0.054 Uiso 1 1 calc R . .
H72B H 0.0826 0.4340 0.4713 0.054 Uiso 1 1 calc R . .
H72C H 0.1536 0.4323 0.5631 0.054 Uiso 1 1 calc R . .
C71 C 0.3566(3) 0.5400(3) 0.46714(19) 0.0298(7) Uani 1 1 d . . .
H71A H 0.4394 0.5447 0.4440 0.045 Uiso 1 1 calc R . .
H71B H 0.3834 0.5837 0.5239 0.045 Uiso 1 1 calc R . .
H71C H 0.3126 0.5846 0.4318 0.045 Uiso 1 1 calc R . .
C80 C 0.2450(3) 0.0850(3) 0.24846(18) 0.0222(6) Uani 1 1 d . . .
H80A H 0.2571 0.0317 0.2946 0.027 Uiso 1 1 calc R . .
C82 C 0.1017(3) 0.0083(3) 0.1991(2) 0.0350(8) Uani 1 1 d . . .
H82A H 0.0303 -0.0067 0.2362 0.052 Uiso 1 1 calc R . .
H82B H 0.0933 -0.0772 0.1762 0.052 Uiso 1 1 calc R . .
H82C H 0.0894 0.0593 0.1533 0.052 Uiso 1 1 calc R . .
C81 C 0.3562(3) 0.1079(3) 0.1913(2) 0.0346(8) Uani 1 1 d . . .
H81A H 0.4482 0.1573 0.2232 0.052 Uiso 1 1 calc R . .
H81B H 0.3441 0.1587 0.1453 0.052 Uiso 1 1 calc R . .
H81C H 0.3478 0.0223 0.1686 0.052 Uiso 1 1 calc R . .
C91 C 0.4036(3) 0.1280(3) 0.4259(2) 0.0322(8) Uani 1 1 d . . .
H91A H 0.4555 0.1692 0.3797 0.048 Uiso 1 1 calc R . .
H91D H 0.3712 0.0318 0.4187 0.048 Uiso 1 1 calc R . .
H91B H 0.4642 0.1626 0.4790 0.048 Uiso 1 1 calc R . .
C90 C 0.1985(3) 0.1043(3) 0.49112(19) 0.0371(8) Uani 1 1 d . . .
H90A H 0.1218 0.1302 0.4856 0.056 Uiso 1 1 calc R . .
H90B H 0.2537 0.1386 0.5459 0.056 Uiso 1 1 calc R . .
H90C H 0.1609 0.0075 0.4858 0.056 Uiso 1 1 calc R . .

loop_
_atom_site_aniso_label
_atom_site_aniso_U_11
_atom_site_aniso_U_22
_atom_site_aniso_U_33
_atom_site_aniso_U_23
_atom_site_aniso_U_13
_atom_site_aniso_U_12
Dy1 0.01777(7) 0.01317(7) 0.01848(8) 0.00234(5) 0.00138(5) 0.00585(5)
N1 0.0173(12) 0.0119(11) 0.0222(13) 0.0027(10) 0.0039(10) 0.0064(9)
N2 0.0180(12) 0.0164(11) 0.0228(13) 0.0043(10) 0.0044(10) 0.0077(10)
N3 0.0295(14) 0.0126(12) 0.0383(16) 0.0027(11) 0.0119(12) 0.0057(10)
N4 0.0219(12) 0.0180(12) 0.0192(13) 0.0032(10) 0.0028(10) 0.0074(10)
N5 0.0170(12) 0.0160(11) 0.0185(13) 0.0016(10) 0.0032(9) 0.0043(9)
N6 0.0227(13) 0.0287(13) 0.0204(13) -0.0039(11) -0.0044(10) 0.0110(11)
N7 0.0208(12) 0.0162(11) 0.0146(12) -0.0007(10) 0.0011(9) 0.0068(10)
N8 0.0266(13) 0.0150(11) 0.0198(13) 0.0024(10) 0.0031(10) 0.0110(10)
N9 0.0332(14) 0.0262(13) 0.0200(13) 0.0091(11) 0.0038(11) 0.0171(11)
C1 0.0195(14) 0.0137(13) 0.0182(15) 0.0030(11) 0.0011(11) 0.0049(11)
C2 0.0226(15) 0.0120(13) 0.0195(15) 0.0036(11) 0.0014(12) 0.0072(11)
C3 0.0164(14) 0.0150(13) 0.0205(16) 0.0045(12) 0.0012(11) 0.0032(11)
C10 0.0234(15) 0.0121(13) 0.0295(17) 0.0054(12) 0.0085(13) 0.0089(12)
C12 0.0411(19) 0.0369(18) 0.042(2) 0.0026(16) 0.0130(16) 0.0254(16)
C11 0.0301(17) 0.0285(17) 0.046(2) 0.0022(15) -0.0016(15) 0.0167(14)
C20 0.0199(15) 0.0217(15) 0.0340(18) 0.0075(13) 0.0100(13) 0.0085(12)
C22 0.035(2) 0.116(4) 0.047(2) 0.015(2) 0.0057(18) 0.046(2)
C21 0.033(2) 0.077(3) 0.060(3) -0.015(2) 0.0131(18) 0.028(2)
C31 0.0365(19) 0.0083(14) 0.069(3) -0.0016(16) 0.0209(17) 0.0000(13)
C30 0.0368(19) 0.0266(17) 0.050(2) 0.0192(16) 0.0175(16) 0.0132(15)
C40 0.0221(15) 0.0267(15) 0.0173(15) 0.0027(12) 0.0016(12) 0.0103(13)
C42 0.048(2) 0.0367(18) 0.0255(17) 0.0045(15) 0.0129(15) 0.0210(16)
C41 0.0314(17) 0.0277(16) 0.0260(17) 0.0086(14) 0.0063(13) 0.0105(14)
C50 0.0123(14) 0.0262(15) 0.0235(16) 0.0011(13) 0.0007(12) 0.0020(12)
C52 0.0308(18) 0.045(2) 0.047(2) -0.0014(17) 0.0168(16) 0.0145(16)
C51 0.0232(16) 0.0407(19) 0.0293(18) 0.0167(16) 0.0005(14) 0.0013(14)
C60 0.0308(17) 0.0300(17) 0.0294(18) -0.0078(14) 0.0004(14) 0.0037(14)
C61 0.0237(16) 0.0317(17) 0.0362(19) 0.0101(15) -0.0015(14) 0.0121(14)
C70 0.0221(15) 0.0249(15) 0.0164(15) -0.0023(12) -0.0029(12) 0.0099(12)
C72 0.0308(18) 0.047(2) 0.0261(18) -0.0124(15) 0.0038(14) 0.0142(16)
C71 0.0339(17) 0.0285(16) 0.0252(17) -0.0035(14) -0.0045(14) 0.0138(14)
C80 0.0304(16) 0.0157(14) 0.0224(16) 0.0026(12) 0.0024(13) 0.0121(12)
C82 0.0350(18) 0.0206(15) 0.046(2) -0.0033(15) -0.0043(15) 0.0113(14)
C81 0.045(2) 0.0314(17) 0.0321(19) -0.0059(15) 0.0064(15) 0.0214(16)
C91 0.0365(18) 0.0261(16) 0.0354(19) 0.0000(14) -0.0105(15) 0.0183(14)
C90 0.049(2) 0.0302(17) 0.0300(19) 0.0141(15) 0.0082(16) 0.0141(16)

loop_
_atom_type_symbol
_atom_type_description
_atom_type_scat_dispersion_real
_atom_type_scat_dispersion_imag
_atom_type_scat_source
C C 0.0033 0.0016 'International Tables Vol C Tables 4.2.6.8 and 6.1.1.4'
H H 0.0000 0.0000 'International Tables Vol C Tables 4.2.6.8 and 6.1.1.4'
Dy Dy -0.1892 4.4098 'International Tables Vol C Tables 4.2.6.8 and 6.1.1.4'
N N 0.0061 0.0033 'International Tables Vol C Tables 4.2.6.8 and 6.1.1.4'

loop_
_geom_angle_atom_site_label_1
_geom_angle_atom_site_label_2
_geom_angle_atom_site_label_3
_geom_angle
_geom_angle_site_symmetry_1
_geom_angle_site_symmetry_3
_geom_angle_publ_flag
N4 Dy1 N7 143.43(7) . . ?
N4 Dy1 N5 56.55(8) . . ?
N7 Dy1 N5 99.86(7) . . ?
N4 Dy1 N1 109.29(7) . . ?
N7 Dy1 N1 102.30(7) . . ?
N5 Dy1 N1 101.62(7) . . ?
N4 Dy1 N8 101.70(7) . . ?
N7 Dy1 N8 56.60(8) . . ?
N5 Dy1 N8 109.08(7) . . ?
N1 Dy1 N8 144.92(7) . . ?
N4 Dy1 N2 102.04(8) . . ?
N7 Dy1 N2 110.64(7) . . ?
N5 Dy1 N2 145.19(7) . . ?
N1 Dy1 N2 56.56(7) . . ?
N8 Dy1 N2 101.70(7) . . ?
N4 Dy1 C1 107.85(7) . . ?
N7 Dy1 C1 108.70(7) . . ?
N5 Dy1 C1 125.48(7) . . ?
N1 Dy1 C1 28.25(7) . . ?
N8 Dy1 C1 125.44(7) . . ?
N2 Dy1 C1 28.31(8) . . ?
N4 Dy1 C2 28.38(8) . . ?
N7 Dy1 C2 123.63(7) . . ?
N5 Dy1 C2 28.17(8) . . ?
N1 Dy1 C2 107.35(7) . . ?
N8 Dy1 C2 107.73(7) . . ?
N2 Dy1 C2 125.73(7) . . ?
C1 Dy1 C2 120.07(7) . . ?
N4 Dy1 C3 124.56(7) . . ?
N7 Dy1 C3 28.34(8) . . ?
N5 Dy1 C3 106.05(7) . . ?
N1 Dy1 C3 126.13(8) . . ?
N8 Dy1 C3 28.26(8) . . ?
N2 Dy1 C3 108.76(7) . . ?
C1 Dy1 C3 121.14(7) . . ?
C2 Dy1 C3 118.78(7) . . ?
C1 N1 C10 121.9(2) . . ?
C1 N1 Dy1 93.86(15) . . ?
C10 N1 Dy1 139.01(16) . . ?
C1 N2 C20 121.6(2) . . ?
C1 N2 Dy1 93.61(16) . . ?
C20 N2 Dy1 137.33(16) . . ?
C1 N3 C31 120.4(2) . . ?
C1 N3 C30 122.2(3) . . ?
C31 N3 C30 116.5(2) . . ?
C2 N4 C40 122.1(2) . . ?
C2 N4 Dy1 94.19(16) . . ?
C40 N4 Dy1 136.15(17) . . ?
C2 N5 C50 122.9(2) . . ?
C2 N5 Dy1 94.14(16) . . ?
C50 N5 Dy1 136.84(16) . . ?
C2 N6 C60 123.0(2) . . ?
C2 N6 C61 121.3(2) . . ?
C60 N6 C61 115.4(2) . . ?
C3 N7 C70 121.9(2) . . ?
C3 N7 Dy1 94.27(16) . . ?
C70 N7 Dy1 138.24(17) . . ?
C3 N8 C80 121.2(2) . . ?
C3 N8 Dy1 94.01(16) . . ?
C80 N8 Dy1 136.93(17) . . ?
C3 N9 C90 122.0(2) . . ?
C3 N9 C91 122.0(2) . . ?
C90 N9 C91 116.0(2) . . ?
N1 C1 N2 116.0(2) . . ?
N1 C1 N3 121.2(2) . . ?
N2 C1 N3 122.9(2) . . ?
N1 C1 Dy1 57.90(13) . . ?
N2 C1 Dy1 58.08(13) . . ?
N3 C1 Dy1 179.0(2) . . ?
N5 C2 N4 115.1(2) . . ?
N5 C2 N6 122.4(2) . . ?
N4 C2 N6 122.5(2) . . ?
N5 C2 Dy1 57.69(13) . . ?
N4 C2 Dy1 57.43(13) . . ?
N6 C2 Dy1 179.8(2) . . ?
N8 C3 N7 115.1(2) . . ?
N8 C3 N9 123.0(2) . . ?
N7 C3 N9 121.9(2) . . ?
N8 C3 Dy1 57.73(13) . . ?
N7 C3 Dy1 57.39(13) . . ?
N9 C3 Dy1 178.19(19) . . ?
N1 C10 C12 110.5(2) . . ?
N1 C10 C11 109.5(2) . . ?
C12 C10 C11 110.3(3) . . ?
N1 C10 H10A 108.8 . . ?
C12 C10 H10A 108.8 . . ?
C11 C10 H10A 108.8 . . ?
C10 C12 H12A 109.5 . . ?
C10 C12 H12B 109.5 . . ?
H12A C12 H12B 109.5 . . ?
C10 C12 H12C 109.5 . . ?
H12A C12 H12C 109.5 . . ?
H12B C12 H12C 109.5 . . ?
C10 C11 H11A 109.5 . . ?
C10 C11 H11B 109.5 . . ?
H11A C11 H11B 109.5 . . ?
C10 C11 H11C 109.5 . . ?
H11A C11 H11C 109.5 . . ?
H11B C11 H11C 109.5 . . ?
N2 C20 C21 109.7(3) . . ?
N2 C20 C22 110.1(2) . . ?
C21 C20 C22 109.9(3) . . ?
N2 C20 H20A 109.0 . . ?
C21 C20 H20A 109.0 . . ?
C22 C20 H20A 109.0 . . ?
C20 C22 H22A 109.5 . . ?
C20 C22 H22B 109.5 . . ?
H22A C22 H22B 109.5 . . ?
C20 C22 H22C 109.5 . . ?
H22A C22 H22C 109.5 . . ?
H22B C22 H22C 109.5 . . ?
C20 C21 H21A 109.5 . . ?
C20 C21 H21B 109.5 . . ?
H21A C21 H21B 109.5 . . ?
C20 C21 H21C 109.5 . . ?
H21A C21 H21C 109.5 . . ?
H21B C21 H21C 109.5 . . ?
N3 C31 H31A 109.5 . . ?
N3 C31 H31B 109.5 . . ?
H31A C31 H31B 109.5 . . ?
N3 C31 H31C 109.5 . . ?
H31A C31 H31C 109.5 . . ?
H31B C31 H31C 109.5 . . ?
N3 C30 H30A 109.5 . . ?
N3 C30 H30B 109.5 . . ?
H30A C30 H30B 109.5 . . ?
N3 C30 H30C 109.5 . . ?
H30A C30 H30C 109.5 . . ?
H30B C30 H30C 109.5 . . ?
N4 C40 C42 110.0(2) . . ?
N4 C40 C41 110.1(2) . . ?
C42 C40 C41 110.2(2) . . ?
N4 C40 H40A 108.8 . . ?
C42 C40 H40A 108.8 . . ?
C41 C40 H40A 108.8 . . ?
C40 C42 H42A 109.5 . . ?
C40 C42 H42B 109.5 . . ?
H42A C42 H42B 109.5 . . ?
C40 C42 H42C 109.5 . . ?
H42A C42 H42C 109.5 . . ?
H42B C42 H42C 109.5 . . ?
C40 C41 H41A 109.5 . . ?
C40 C41 H41B 109.5 . . ?
H41A C41 H41B 109.5 . . ?
C40 C41 H41C 109.5 . . ?
H41A C41 H41C 109.5 . . ?
H41B C41 H41C 109.5 . . ?
N5 C50 C52 110.2(2) . . ?
N5 C50 C51 109.8(2) . . ?
C52 C50 C51 110.7(3) . . ?
N5 C50 H50A 108.7 . . ?
C52 C50 H50A 108.7 . . ?
C51 C50 H50A 108.7 . . ?
C50 C52 H52A 109.5 . . ?
C50 C52 H52B 109.5 . . ?
H52A C52 H52B 109.5 . . ?
C50 C52 H52C 109.5 . . ?
H52A C52 H52C 109.5 . . ?
H52B C52 H52C 109.5 . . ?
C50 C51 H51A 109.5 . . ?
C50 C51 H51B 109.5 . . ?
H51A C51 H51B 109.5 . . ?
C50 C51 H51C 109.5 . . ?
H51A C51 H51C 109.5 . . ?
H51B C51 H51C 109.5 . . ?
N6 C60 H60A 109.5 . . ?
N6 C60 H60B 109.5 . . ?
H60A C60 H60B 109.5 . . ?
N6 C60 H60C 109.5 . . ?
H60A C60 H60C 109.5 . . ?
H60B C60 H60C 109.5 . . ?
N6 C61 H61A 109.5 . . ?
N6 C61 H61B 109.5 . . ?
H61A C61 H61B 109.5 . . ?
N6 C61 H61C 109.5 . . ?
H61A C61 H61C 109.5 . . ?
H61B C61 H61C 109.5 . . ?
N7 C70 C71 110.2(2) . . ?
N7 C70 C72 111.2(2) . . ?
C71 C70 C72 109.2(2) . . ?
N7 C70 H70A 108.7 . . ?
C71 C70 H70A 108.7 . . ?
C72 C70 H70A 108.7 . . ?
C70 C72 H72A 109.5 . . ?
C70 C72 H72B 109.5 . . ?
H72A C72 H72B 109.5 . . ?
C70 C72 H72C 109.5 . . ?
H72A C72 H72C 109.5 . . ?
H72B C72 H72C 109.5 . . ?
C70 C71 H71A 109.5 . . ?
C70 C71 H71B 109.5 . . ?
H71A C71 H71B 109.5 . . ?
C70 C71 H71C 109.5 . . ?
H71A C71 H71C 109.5 . . ?
H71B C71 H71C 109.5 . . ?
N8 C80 C81 109.5(2) . . ?
N8 C80 C82 111.0(2) . . ?
C81 C80 C82 109.6(3) . . ?
N8 C80 H80A 108.9 . . ?
C81 C80 H80A 108.9 . . ?
C82 C80 H80A 108.9 . . ?
C80 C82 H82A 109.5 . . ?
C80 C82 H82B 109.5 . . ?
H82A C82 H82B 109.5 . . ?
C80 C82 H82C 109.5 . . ?
H82A C82 H82C 109.5 . . ?
H82B C82 H82C 109.5 . . ?
C80 C81 H81A 109.5 . . ?
C80 C81 H81B 109.5 . . ?
H81A C81 H81B 109.5 . . ?
C80 C81 H81C 109.5 . . ?
H81A C81 H81C 109.5 . . ?
H81B C81 H81C 109.5 . . ?
N9 C91 H91A 109.5 . . ?
N9 C91 H91D 109.5 . . ?
H91A C91 H91D 109.5 . . ?
N9 C91 H91B 109.5 . . ?
H91A C91 H91B 109.5 . . ?
H91D C91 H91B 109.5 . . ?
N9 C90 H90A 109.5 . . ?
N9 C90 H90B 109.5 . . ?
H90A C90 H90B 109.5 . . ?
N9 C90 H90C 109.5 . . ?
H90A C90 H90C 109.5 . . ?
H90B C90 H90C 109.5 . . ?

loop_
_geom_bond_atom_site_label_1
_geom_bond_atom_site_label_2
_geom_bond_distance
_geom_bond_site_symmetry_2
_geom_bond_publ_flag
Dy1 N4 2.372(2) . ?
Dy1 N7 2.373(2) . ?
Dy1 N5 2.379(2) . ?
Dy1 N1 2.381(2) . ?
Dy1 N8 2.381(2) . ?
Dy1 N2 2.385(2) . ?
Dy1 C1 2.804(3) . ?
Dy1 C2 2.807(3) . ?
Dy1 C3 2.809(3) . ?
N1 C1 1.330(3) . ?
N1 C10 1.470(3) . ?
N2 C1 1.332(3) . ?
N2 C20 1.468(3) . ?
N3 C1 1.402(3) . ?
N3 C31 1.415(4) . ?
N3 C30 1.440(4) . ?
N4 C2 1.338(3) . ?
N4 C40 1.470(3) . ?
N5 C2 1.328(3) . ?
N5 C50 1.470(3) . ?
N6 C2 1.394(3) . ?
N6 C60 1.436(4) . ?
N6 C61 1.452(4) . ?
N7 C3 1.337(3) . ?
N7 C70 1.462(3) . ?
N8 C3 1.333(3) . ?
N8 C80 1.464(3) . ?
N9 C3 1.395(3) . ?
N9 C90 1.443(4) . ?
N9 C91 1.446(4) . ?
C10 C12 1.516(4) . ?
C10 C11 1.524(4) . ?
C10 H10A 1.0000 . ?
C12 H12A 0.9800 . ?
C12 H12B 0.9800 . ?
C12 H12C 0.9800 . ?
C11 H11A 0.9800 . ?
C11 H11B 0.9800 . ?
C11 H11C 0.9800 . ?
C20 C21 1.490(5) . ?
C20 C22 1.517(4) . ?
C20 H20A 1.0000 . ?
C22 H22A 0.9800 . ?
C22 H22B 0.9800 . ?
C22 H22C 0.9800 . ?
C21 H21A 0.9800 . ?
C21 H21B 0.9800 . ?
C21 H21C 0.9800 . ?
C31 H31A 0.9800 . ?
C31 H31B 0.9800 . ?
C31 H31C 0.9800 . ?
C30 H30A 0.9800 . ?
C30 H30B 0.9800 . ?
C30 H30C 0.9800 . ?
C40 C42 1.515(4) . ?
C40 C41 1.526(4) . ?
C40 H40A 1.0000 . ?
C42 H42A 0.9800 . ?
C42 H42B 0.9800 . ?
C42 H42C 0.9800 . ?
C41 H41A 0.9800 . ?
C41 H41B 0.9800 . ?
C41 H41C 0.9800 . ?
C50 C52 1.510(4) . ?
C50 C51 1.520(4) . ?
C50 H50A 1.0000 . ?
C52 H52A 0.9800 . ?
C52 H52B 0.9800 . ?
C52 H52C 0.9800 . ?
C51 H51A 0.9800 . ?
C51 H51B 0.9800 . ?
C51 H51C 0.9800 . ?
C60 H60A 0.9800 . ?
C60 H60B 0.9800 . ?
C60 H60C 0.9800 . ?
C61 H61A 0.9800 . ?
C61 H61B 0.9800 . ?
C61 H61C 0.9800 . ?
C70 C71 1.523(4) . ?
C70 C72 1.523(4) . ?
C70 H70A 1.0000 . ?
C72 H72A 0.9800 . ?
C72 H72B 0.9800 . ?
C72 H72C 0.9800 . ?
C71 H71A 0.9800 . ?
C71 H71B 0.9800 . ?
C71 H71C 0.9800 . ?
C80 C81 1.521(4) . ?
C80 C82 1.523(4) . ?
C80 H80A 1.0000 . ?
C82 H82A 0.9800 . ?
C82 H82B 0.9800 . ?
C82 H82C 0.9800 . ?
C81 H81A 0.9800 . ?
C81 H81B 0.9800 . ?
C81 H81C 0.9800 . ?
C91 H91A 0.9800 . ?
C91 H91D 0.9800 . ?
C91 H91B 0.9800 . ?
C90 H90A 0.9800 . ?
C90 H90B 0.9800 . ?
C90 H90C 0.9800 . ?

loop_
_geom_torsion_atom_site_label_1
_geom_torsion_atom_site_label_2
_geom_torsion_atom_site_label_3
_geom_torsion_atom_site_label_4
_geom_torsion
_geom_torsion_site_symmetry_1
_geom_torsion_site_symmetry_2
_geom_torsion_site_symmetry_3
_geom_torsion_site_symmetry_4
_geom_torsion_publ_flag
N4 Dy1 N1 C1 -91.97(16) . . . . ?
N7 Dy1 N1 C1 106.71(16) . . . . ?
N5 Dy1 N1 C1 -150.35(15) . . . . ?
N8 Dy1 N1 C1 58.8(2) . . . . ?
N2 Dy1 N1 C1 -0.05(14) . . . . ?
C2 Dy1 N1 C1 -121.84(15) . . . . ?
C3 Dy1 N1 C1 89.67(17) . . . . ?
N4 Dy1 N1 C10 60.2(3) . . . . ?
N7 Dy1 N1 C10 -101.1(3) . . . . ?
N5 Dy1 N1 C10 1.8(3) . . . . ?
N8 Dy1 N1 C10 -149.0(2) . . . . ?
N2 Dy1 N1 C10 152.1(3) . . . . ?
C1 Dy1 N1 C10 152.2(3) . . . . ?
C2 Dy1 N1 C10 30.3(3) . . . . ?
C3 Dy1 N1 C10 -118.1(3) . . . . ?
N4 Dy1 N2 C1 105.36(16) . . . . ?
N7 Dy1 N2 C1 -91.33(16) . . . . ?
N5 Dy1 N2 C1 58.3(2) . . . . ?
N1 Dy1 N2 C1 0.05(14) . . . . ?
N8 Dy1 N2 C1 -149.81(15) . . . . ?
C2 Dy1 N2 C1 88.06(17) . . . . ?
C3 Dy1 N2 C1 -121.41(15) . . . . ?
N4 Dy1 N2 C20 -107.3(3) . . . . ?
N7 Dy1 N2 C20 56.0(3) . . . . ?
N5 Dy1 N2 C20 -154.4(2) . . . . ?
N1 Dy1 N2 C20 147.4(3) . . . . ?
N8 Dy1 N2 C20 -2.4(3) . . . . ?
C1 Dy1 N2 C20 147.4(4) . . . . ?
C2 Dy1 N2 C20 -124.6(3) . . . . ?
C3 Dy1 N2 C20 26.0(3) . . . . ?
N7 Dy1 N4 C2 57.3(2) . . . . ?
N5 Dy1 N4 C2 0.44(14) . . . . ?
N1 Dy1 N4 C2 -90.96(15) . . . . ?
N8 Dy1 N4 C2 105.70(15) . . . . ?
N2 Dy1 N4 C2 -149.47(14) . . . . ?
C1 Dy1 N4 C2 -120.76(15) . . . . ?
C3 Dy1 N4 C2 87.43(16) . . . . ?
N7 Dy1 N4 C40 -155.0(2) . . . . ?
N5 Dy1 N4 C40 148.1(3) . . . . ?
N1 Dy1 N4 C40 56.7(3) . . . . ?
N8 Dy1 N4 C40 -106.6(2) . . . . ?
N2 Dy1 N4 C40 -1.8(3) . . . . ?
C1 Dy1 N4 C40 26.9(3) . . . . ?
C2 Dy1 N4 C40 147.7(3) . . . . ?
C3 Dy1 N4 C40 -124.9(2) . . . . ?
N4 Dy1 N5 C2 -0.45(14) . . . . ?
N7 Dy1 N5 C2 -150.01(15) . . . . ?
N1 Dy1 N5 C2 105.12(15) . . . . ?
N8 Dy1 N5 C2 -92.09(15) . . . . ?
N2 Dy1 N5 C2 58.7(2) . . . . ?
C1 Dy1 N5 C2 88.42(16) . . . . ?
C3 Dy1 N5 C2 -121.60(15) . . . . ?
N4 Dy1 N5 C50 150.4(3) . . . . ?
N7 Dy1 N5 C50 0.8(3) . . . . ?
N1 Dy1 N5 C50 -104.0(2) . . . . ?
N8 Dy1 N5 C50 58.7(3) . . . . ?
N2 Dy1 N5 C50 -150.4(2) . . . . ?
C1 Dy1 N5 C50 -120.7(2) . . . . ?
C2 Dy1 N5 C50 150.8(3) . . . . ?
C3 Dy1 N5 C50 29.2(3) . . . . ?
N4 Dy1 N7 C3 60.4(2) . . . . ?
N5 Dy1 N7 C3 105.60(15) . . . . ?
N1 Dy1 N7 C3 -150.09(15) . . . . ?
N8 Dy1 N7 C3 -0.83(14) . . . . ?
N2 Dy1 N7 C3 -91.46(16) . . . . ?
C1 Dy1 N7 C3 -121.49(15) . . . . ?
C2 Dy1 N7 C3 89.14(16) . . . . ?
N4 Dy1 N7 C70 -147.9(2) . . . . ?
N5 Dy1 N7 C70 -102.7(3) . . . . ?
N1 Dy1 N7 C70 1.6(3) . . . . ?
N8 Dy1 N7 C70 150.9(3) . . . . ?
N2 Dy1 N7 C70 60.2(3) . . . . ?
C1 Dy1 N7 C70 30.2(3) . . . . ?
C2 Dy1 N7 C70 -119.2(2) . . . . ?
C3 Dy1 N7 C70 151.7(3) . . . . ?
N4 Dy1 N8 C3 -146.93(15) . . . . ?
N7 Dy1 N8 C3 0.83(14) . . . . ?
N5 Dy1 N8 C3 -88.54(16) . . . . ?
N1 Dy1 N8 C3 61.2(2) . . . . ?
N2 Dy1 N8 C3 107.97(16) . . . . ?
C1 Dy1 N8 C3 90.95(17) . . . . ?
C2 Dy1 N8 C3 -118.22(16) . . . . ?
N4 Dy1 N8 C80 -0.2(3) . . . . ?
N7 Dy1 N8 C80 147.6(3) . . . . ?
N5 Dy1 N8 C80 58.2(3) . . . . ?
N1 Dy1 N8 C80 -152.1(2) . . . . ?
N2 Dy1 N8 C80 -105.3(3) . . . . ?
C1 Dy1 N8 C80 -122.3(2) . . . . ?
C2 Dy1 N8 C80 28.5(3) . . . . ?
C3 Dy1 N8 C80 146.8(3) . . . . ?
C10 N1 C1 N2 -158.8(2) . . . . ?
Dy1 N1 C1 N2 0.1(2) . . . . ?
C10 N1 C1 N3 20.9(4) . . . . ?
Dy1 N1 C1 N3 179.8(2) . . . . ?
C10 N1 C1 Dy1 -158.9(3) . . . . ?
C20 N2 C1 N1 -154.7(2) . . . . ?
Dy1 N2 C1 N1 -0.1(2) . . . . ?
C20 N2 C1 N3 25.6(4) . . . . ?
Dy1 N2 C1 N3 -179.8(2) . . . . ?
C20 N2 C1 Dy1 -154.6(3) . . . . ?
C31 N3 C1 N1 53.8(4) . . . . ?
C30 N3 C1 N1 -138.0(3) . . . . ?
C31 N3 C1 N2 -126.5(3) . . . . ?
C30 N3 C1 N2 41.7(4) . . . . ?
C31 N3 C1 Dy1 65(12) . . . . ?
C30 N3 C1 Dy1 -126(12) . . . . ?
N4 Dy1 C1 N1 97.71(16) . . . . ?
N7 Dy1 C1 N1 -81.09(16) . . . . ?
N5 Dy1 C1 N1 36.51(18) . . . . ?
N8 Dy1 C1 N1 -142.90(15) . . . . ?
N2 Dy1 C1 N1 179.9(3) . . . . ?
C2 Dy1 C1 N1 69.55(17) . . . . ?
C3 Dy1 C1 N1 -109.32(16) . . . . ?
N4 Dy1 C1 N2 -82.20(16) . . . . ?
N7 Dy1 C1 N2 99.00(16) . . . . ?
N5 Dy1 C1 N2 -143.40(15) . . . . ?
N1 Dy1 C1 N2 -179.9(3) . . . . ?
N8 Dy1 C1 N2 37.19(19) . . . . ?
C2 Dy1 C1 N2 -110.36(16) . . . . ?
C3 Dy1 C1 N2 70.77(17) . . . . ?
N4 Dy1 C1 N3 86(12) . . . . ?
N7 Dy1 C1 N3 -93(12) . . . . ?
N5 Dy1 C1 N3 25(12) . . . . ?
N1 Dy1 C1 N3 -12(12) . . . . ?
N8 Dy1 C1 N3 -155(12) . . . . ?
N2 Dy1 C1 N3 168(100) . . . . ?
C2 Dy1 C1 N3 58(12) . . . . ?
C3 Dy1 C1 N3 -121(12) . . . . ?
C50 N5 C2 N4 -155.9(2) . . . . ?
Dy1 N5 C2 N4 0.7(2) . . . . ?
C50 N5 C2 N6 23.2(4) . . . . ?
Dy1 N5 C2 N6 179.8(2) . . . . ?
C50 N5 C2 Dy1 -156.6(3) . . . . ?
C40 N4 C2 N5 -154.8(2) . . . . ?
Dy1 N4 C2 N5 -0.7(2) . . . . ?
C40 N4 C2 N6 26.1(4) . . . . ?
Dy1 N4 C2 N6 -179.8(2) . . . . ?
C40 N4 C2 Dy1 -154.1(3) . . . . ?
C60 N6 C2 N5 -140.7(3) . . . . ?
C61 N6 C2 N5 45.5(4) . . . . ?
C60 N6 C2 N4 38.3(4) . . . . ?
C61 N6 C2 N4 -135.5(3) . . . . ?
C60 N6 C2 Dy1 -30(100) . . . . ?
C61 N6 C2 Dy1 156(100) . . . . ?
N4 Dy1 C2 N5 179.2(2) . . . . ?
N7 Dy1 C2 N5 36.26(18) . . . . ?
N1 Dy1 C2 N5 -82.16(15) . . . . ?
N8 Dy1 C2 N5 97.47(15) . . . . ?
N2 Dy1 C2 N5 -143.05(14) . . . . ?
C1 Dy1 C2 N5 -109.85(15) . . . . ?
C3 Dy1 C2 N5 69.05(17) . . . . ?
N7 Dy1 C2 N4 -142.96(14) . . . . ?
N5 Dy1 C2 N4 -179.2(2) . . . . ?
N1 Dy1 C2 N4 98.62(15) . . . . ?
N8 Dy1 C2 N4 -81.74(15) . . . . ?
N2 Dy1 C2 N4 37.73(17) . . . . ?
C1 Dy1 C2 N4 70.94(17) . . . . ?
C3 Dy1 C2 N4 -110.17(15) . . . . ?
N4 Dy1 C2 N6 69(100) . . . . ?
N7 Dy1 C2 N6 -74(100) . . . . ?
N5 Dy1 C2 N6 -111(100) . . . . ?
N1 Dy1 C2 N6 167(100) . . . . ?
N8 Dy1 C2 N6 -13(100) . . . . ?
N2 Dy1 C2 N6 106(100) . . . . ?
C1 Dy1 C2 N6 140(100) . . . . ?
C3 Dy1 C2 N6 -42(100) . . . . ?
C80 N8 C3 N7 -155.4(2) . . . . ?
Dy1 N8 C3 N7 -1.4(2) . . . . ?
C80 N8 C3 N9 24.0(4) . . . . ?
Dy1 N8 C3 N9 178.0(2) . . . . ?
C80 N8 C3 Dy1 -154.0(3) . . . . ?
C70 N7 C3 N8 -156.8(2) . . . . ?
Dy1 N7 C3 N8 1.4(2) . . . . ?
C70 N7 C3 N9 23.8(4) . . . . ?
Dy1 N7 C3 N9 -178.0(2) . . . . ?
C70 N7 C3 Dy1 -158.1(3) . . . . ?
C90 N9 C3 N8 -134.2(3) . . . . ?
C91 N9 C3 N8 44.0(4) . . . . ?
C90 N9 C3 N7 45.1(4) . . . . ?
C91 N9 C3 N7 -136.7(3) . . . . ?
C90 N9 C3 Dy1 -22(6) . . . . ?
C91 N9 C3 Dy1 156(6) . . . . ?
N4 Dy1 C3 N8 40.44(18) . . . . ?
N7 Dy1 C3 N8 -178.5(2) . . . . ?
N5 Dy1 C3 N8 100.55(16) . . . . ?
N1 Dy1 C3 N8 -141.44(15) . . . . ?
N2 Dy1 C3 N8 -79.65(16) . . . . ?
C1 Dy1 C3 N8 -107.87(16) . . . . ?
C2 Dy1 C3 N8 73.25(17) . . . . ?
N4 Dy1 C3 N7 -141.02(15) . . . . ?
N5 Dy1 C3 N7 -80.91(16) . . . . ?
N1 Dy1 C3 N7 37.10(18) . . . . ?
N8 Dy1 C3 N7 178.5(2) . . . . ?
N2 Dy1 C3 N7 98.89(16) . . . . ?
C1 Dy1 C3 N7 70.67(17) . . . . ?
C2 Dy1 C3 N7 -108.21(16) . . . . ?
N4 Dy1 C3 N9 -73(6) . . . . ?
N7 Dy1 C3 N9 68(6) . . . . ?
N5 Dy1 C3 N9 -13(6) . . . . ?
N1 Dy1 C3 N9 105(6) . . . . ?
N8 Dy1 C3 N9 -113(6) . . . . ?
N2 Dy1 C3 N9 167(6) . . . . ?
C1 Dy1 C3 N9 139(6) . . . . ?
C2 Dy1 C3 N9 -40(6) . . . . ?
C1 N1 C10 C12 -125.8(3) . . . . ?
Dy1 N1 C10 C12 87.4(3) . . . . ?
C1 N1 C10 C11 112.4(3) . . . . ?
Dy1 N1 C10 C11 -34.3(4) . . . . ?
C1 N2 C20 C21 -143.8(3) . . . . ?
Dy1 N2 C20 C21 75.3(3) . . . . ?
C1 N2 C20 C22 95.1(3) . . . . ?
Dy1 N2 C20 C22 -45.7(4) . . . . ?
C2 N4 C40 C42 -129.6(3) . . . . ?
Dy1 N4 C40 C42 89.5(3) . . . . ?
C2 N4 C40 C41 108.8(3) . . . . ?
Dy1 N4 C40 C41 -32.2(3) . . . . ?
C2 N5 C50 C52 -129.1(3) . . . . ?
Dy1 N5 C50 C52 86.2(3) . . . . ?
C2 N5 C50 C51 108.7(3) . . . . ?
Dy1 N5 C50 C51 -35.9(4) . . . . ?
C3 N7 C70 C71 112.8(3) . . . . ?
Dy1 N7 C70 C71 -33.4(4) . . . . ?
C3 N7 C70 C72 -126.0(3) . . . . ?
Dy1 N7 C70 C72 87.9(3) . . . . ?
C3 N8 C80 C81 -134.2(3) . . . . ?
Dy1 N8 C80 C81 85.6(3) . . . . ?
C3 N8 C80 C82 104.6(3) . . . . ?
Dy1 N8 C80 C82 -35.6(4) . . . . ?
